data_2217896
loop_
_publ_author_name
'Chakkaravarthi, G.'
'Sureshbabu, Radhakrishnan'
'Mohanakrishnan, A. K.'
'Manivannan, V.'

_publ_section_title
;
 4-Bromomethyl-1-phenylsulfonyl-1<i>H</i>-indole
;
_journal_coeditor_code CV2392
_journal_issue 4
_journal_name_full 'Acta Crystallographica Section E'
_journal_page_first o751
_journal_paper_doi 10.1107/S1600536808007794
_journal_volume 64
_journal_year 2008
_chemical_formula_moiety 'C15 H12 Br N O2 S'
_chemical_formula_sum 'C15 H12 Br N O2 S'
_chemical_formula_weight 350.23
_chemical_name_systematic
;
4-Bromomethyl-1-phenylsulfonyl-1<i>H</i>-indole
;
_space_group_IT_number 14
_symmetry_cell_setting monoclinic
_symmetry_space_group_name_Hall '-P 2ybc'
_symmetry_space_group_name_H-M 'P 1 21/c 1'
_atom_sites_solution_hydrogens geom
_atom_sites_solution_primary direct
_atom_sites_solution_secondary difmap
_audit_creation_method SHELXL-97
_cell_angle_alpha 90.00
_cell_angle_beta 103.858(3)
_cell_angle_gamma 90.00
_cell_formula_units_Z 4
_cell_length_a 11.7060(9)
_cell_length_b 8.2399(7)
_cell_length_c 15.4495(11)
_cell_measurement_reflns_used 5113
_cell_measurement_temperature 295(2)
_cell_measurement_theta_max 25.77
_cell_measurement_theta_min 2.49
_cell_volume 1446.8(2)
_computing_cell_refinement 'APEX2 (Bruker, 2004)'
_computing_data_collection 'APEX2 (Bruker, 2004)'
_computing_data_reduction 'APEX2 (Bruker, 2004)'
_computing_molecular_graphics 'PLATON (Spek, 2003)'
_computing_publication_material 'SHELXL97 (Sheldrick, 2008)'
_computing_structure_refinement 'SHELXL97 (Sheldrick, 2008)'
_computing_structure_solution 'SHELXS97 (Sheldrick, 2008)'
_diffrn_ambient_temperature 295(2)
_diffrn_measured_fraction_theta_full 0.994
_diffrn_measured_fraction_theta_max 0.979
_diffrn_measurement_device_type 'Bruker Kappa APEX2'
_diffrn_measurement_method '\w and \f scan'
_diffrn_radiation_monochromator graphite
_diffrn_radiation_source 'fine-focus sealed tube'
_diffrn_radiation_type MoK\a
_diffrn_radiation_wavelength 0.71073
_diffrn_reflns_av_R_equivalents 0.0408
_diffrn_reflns_av_sigmaI/netI 0.0492
_diffrn_reflns_limit_h_max 15
_diffrn_reflns_limit_h_min -15
_diffrn_reflns_limit_k_max 11
_diffrn_reflns_limit_k_min -10
_diffrn_reflns_limit_l_max 20
_diffrn_reflns_limit_l_min -12
_diffrn_reflns_number 16472
_diffrn_reflns_theta_full 25.00
_diffrn_reflns_theta_max 28.56
_diffrn_reflns_theta_min 1.79
_diffrn_standards_decay_% 0
_diffrn_standards_interval_time 0
_diffrn_standards_number 0
_exptl_absorpt_coefficient_mu 2.985
_exptl_absorpt_correction_T_max 0.620
_exptl_absorpt_correction_T_min 0.566
_exptl_absorpt_correction_type multi-scan
_exptl_absorpt_process_details '(SADABS; Sheldrick, 1996)'
_exptl_crystal_colour colourless
_exptl_crystal_density_diffrn 1.608
_exptl_crystal_density_method 'not measured'
_exptl_crystal_description block
_exptl_crystal_F_000 704
_exptl_crystal_size_max 0.18
_exptl_crystal_size_mid 0.18
_exptl_crystal_size_min 0.16
_refine_diff_density_max 1.253
_refine_diff_density_min -0.543
_refine_ls_extinction_method none
_refine_ls_goodness_of_fit_ref 1.060
_refine_ls_hydrogen_treatment constr
_refine_ls_matrix_type full
_refine_ls_number_parameters 191
_refine_ls_number_reflns 3606
_refine_ls_number_restraints 8
_refine_ls_restrained_S_all 1.067
_refine_ls_R_factor_all 0.1045
_refine_ls_R_factor_gt 0.0619
_refine_ls_shift/su_max 0.000
_refine_ls_shift/su_mean 0.000
_refine_ls_structure_factor_coef Fsqd
_refine_ls_weighting_details 'calc w=1/[\s^2^(Fo^2^)+(0.0890P)^2^+1.9138P] where P=(Fo^2^+2Fc^2^)/3'
_refine_ls_weighting_scheme calc
_refine_ls_wR_factor_gt 0.1777
_refine_ls_wR_factor_ref 0.1989
_reflns_number_gt 2160
_reflns_number_total 3606
_reflns_threshold_expression I>2s(I)
_cod_data_source_file cv2392.cif
_cod_data_source_block I
_cod_depositor_comments
;
The following automatic conversions were performed:
'_geom_hbond_publ_flag' value 'Y' changed to 'y' according to
'/home/saulius/struct/CIF-dictionaries/cif_core.dic' dictionary named
'cif_core.dic' version 2.4.1 from 2010-06-29 (3 times).

Automatic conversion script
Id: cif_fix_enum 1527 2010-12-29 10:47:43Z saulius 

The following automatic conversions were performed:

'_geom_hbond_publ_flag' value 'Y' changed to 'y' according to
/home/saulius/struct/CIF-dictionaries/cif_core.dic dictionary named
'cif_core.dic' version 2.4.1 from 2010-06-29 (3 times).

Automatic conversion script
Id: cif_fix_values 1715 2011-07-08 13:25:40Z adriana 
;
_cod_original_sg_symbol_H-M 'P 21/c'
_cod_database_code 2217896
_cod_database_fobs_code 2217896

loop_
_symmetry_equiv_pos_as_xyz
'x, y, z'
'-x, y+1/2, -z+1/2'
'-x, -y, -z'
'x, -y-1/2, z-1/2'

loop_
_atom_site_type_symbol
_atom_site_label
_atom_site_fract_x
_atom_site_fract_y
_atom_site_fract_z
_atom_site_U_iso_or_equiv
_atom_site_adp_type
_atom_site_calc_flag
_atom_site_refinement_flags
_atom_site_occupancy
_atom_site_disorder_assembly
_atom_site_disorder_group
C C1 0.7826(5) 0.6808(6) 0.2167(3) 0.0595(13) Uani d . 1 . .
H H1 0.8345 0.7022 0.1810 0.071 Uiso calc R 1 . .
C C2 0.7274(4) 0.7938(6) 0.2531(3) 0.0576(12) Uani d . 1 . .
H H2 0.7326 0.9055 0.2463 0.069 Uiso calc R 1 . .
C C3 0.6578(4) 0.7104(6) 0.3052(3) 0.0501(11) Uani d . 1 . .
C C4 0.5821(4) 0.7671(7) 0.3555(3) 0.0605(13) Uani d D 1 A .
C C5 0.5258(5) 0.6520(8) 0.3953(4) 0.0771(18) Uani d D 1 . .
H H5 0.4734 0.6856 0.4284 0.092 Uiso calc R 1 . .
C C6 0.5457(6) 0.4882(9) 0.3870(4) 0.0769(18) Uani d . 1 . .
H H6 0.5063 0.4147 0.4151 0.092 Uiso calc R 1 . .
C C7 0.6223(5) 0.4290(7) 0.3385(4) 0.0643(14) Uani d . 1 . .
H H7 0.6367 0.3186 0.3345 0.077 Uiso calc R 1 . .
C C8 0.6757(4) 0.5440(6) 0.2967(3) 0.0489(11) Uani d . 1 . .
C C10 0.9404(4) 0.3588(5) 0.3317(3) 0.0502(11) Uani d D 1 . .
C C11 0.9363(5) 0.2442(6) 0.3965(3) 0.0673(14) Uani d D 1 . .
H H11 0.8754 0.1690 0.3884 0.081 Uiso calc R 1 . .
C C12 1.0253(5) 0.2450(8) 0.4736(3) 0.0833(19) Uani d D 1 . .
H H12 1.0248 0.1697 0.5183 0.100 Uiso calc R 1 . .
C C13 1.1153(5) 0.3580(7) 0.4842(4) 0.0805(19) Uani d D 1 . .
H H13 1.1751 0.3569 0.5361 0.097 Uiso calc R 1 . .
C C14 1.1177(5) 0.4719(7) 0.4194(3) 0.0765(17) Uani d D 1 . .
H H14 1.1783 0.5477 0.4277 0.092 Uiso calc R 1 . .
C C15 1.0293(4) 0.4726(6) 0.3419(3) 0.0621(13) Uani d D 1 . .
H H15 1.0297 0.5484 0.2973 0.075 Uiso calc R 1 . .
N N1 0.7516(3) 0.5255(5) 0.2396(3) 0.0524(10) Uani d . 1 . .
O O1 0.8833(4) 0.3941(6) 0.1596(2) 0.0771(12) Uani d . 1 . .
O O2 0.7575(3) 0.2269(5) 0.2295(3) 0.0775(11) Uani d . 1 . .
S S1 0.83141(11) 0.36176(16) 0.23203(8) 0.0569(4) Uani d . 1 . .
C C9 0.5669(4) 0.9457(7) 0.3700(3) 0.0725(16) Uani d D 1 . .
H H9A 0.4865 0.9665 0.3734 0.087 Uiso calc PR 0.56(4) A 1
H H9B 0.5813 1.0060 0.3198 0.087 Uiso calc PR 0.56(4) A 1
H H9C 0.4898 0.9633 0.3813 0.087 Uiso d PR 0.44(4) A 2
H H9D 0.5701 1.0035 0.3160 0.087 Uiso d PR 0.44(4) A 2
Br Br1 0.6721(4) 1.0180(7) 0.4768(3) 0.0792(10) Uani d P 0.56(4) A 1
Br Br1A 0.6841(7) 1.0268(5) 0.4688(5) 0.0844(16) Uani d PD 0.44(4) A 2

loop_
_atom_site_aniso_label
_atom_site_aniso_U_11
_atom_site_aniso_U_22
_atom_site_aniso_U_33
_atom_site_aniso_U_12
_atom_site_aniso_U_13
_atom_site_aniso_U_23
C1 0.057(3) 0.061(3) 0.062(3) 0.007(3) 0.017(2) 0.013(2)
C2 0.055(3) 0.051(3) 0.066(3) 0.006(2) 0.012(2) 0.010(2)
C3 0.047(2) 0.059(3) 0.038(2) 0.008(2) -0.0024(18) 0.0035(19)
C4 0.054(3) 0.081(4) 0.040(2) 0.013(3) -0.001(2) 0.002(2)
C5 0.067(4) 0.115(6) 0.052(3) 0.014(4) 0.020(3) 0.005(3)
C6 0.071(4) 0.103(5) 0.059(3) -0.008(3) 0.019(3) 0.020(3)
C7 0.069(3) 0.062(3) 0.056(3) -0.009(3) 0.005(3) 0.008(2)
C8 0.040(2) 0.063(3) 0.037(2) -0.002(2) -0.0032(17) 0.0036(19)
C10 0.047(2) 0.054(3) 0.046(2) 0.014(2) 0.0038(19) -0.005(2)
C11 0.063(3) 0.065(3) 0.071(3) 0.008(3) 0.009(3) 0.008(3)
C12 0.100(5) 0.087(4) 0.057(3) 0.035(4) 0.007(3) 0.015(3)
C13 0.072(4) 0.093(5) 0.061(3) 0.030(4) -0.017(3) -0.022(3)
C14 0.052(3) 0.088(4) 0.079(4) -0.002(3) -0.006(3) -0.019(3)
C15 0.054(3) 0.064(3) 0.065(3) 0.000(3) 0.007(2) -0.002(2)
N1 0.049(2) 0.057(2) 0.049(2) 0.0085(18) 0.0068(17) 0.0049(17)
O1 0.090(3) 0.096(3) 0.0455(19) 0.027(2) 0.0168(18) -0.0023(19)
O2 0.068(2) 0.062(2) 0.090(3) 0.001(2) -0.005(2) -0.014(2)
S1 0.0549(7) 0.0595(8) 0.0494(7) 0.0101(6) -0.0010(5) -0.0080(5)
C9 0.074(4) 0.090(4) 0.050(3) 0.030(3) 0.006(3) 0.002(3)
Br1 0.0703(18) 0.118(3) 0.0437(13) 0.035(2) 0.0030(8) -0.0089(11)
Br1A 0.120(4) 0.059(2) 0.068(2) -0.016(3) 0.0095(16) 0.0012(13)

loop_
_atom_type_symbol
_atom_type_description
_atom_type_scat_dispersion_real
_atom_type_scat_dispersion_imag
_atom_type_scat_source
C C 0.0033 0.0016 'International Tables Vol C Tables 4.2.6.8 and 6.1.1.4'
H H 0.0000 0.0000 'International Tables Vol C Tables 4.2.6.8 and 6.1.1.4'
N N 0.0061 0.0033 'International Tables Vol C Tables 4.2.6.8 and 6.1.1.4'
O O 0.0106 0.0060 'International Tables Vol C Tables 4.2.6.8 and 6.1.1.4'
S S 0.1246 0.1234 'International Tables Vol C Tables 4.2.6.8 and 6.1.1.4'
Br Br -0.2901 2.4595 'International Tables Vol C Tables 4.2.6.8 and 6.1.1.4'

loop_
_geom_angle_atom_site_label_1
_geom_angle_atom_site_label_2
_geom_angle_atom_site_label_3
_geom_angle
C2 C1 N1 110.6(4)
C2 C1 H1 124.7
N1 C1 H1 124.7
C1 C2 C3 107.3(5)
C1 C2 H2 126.4
C3 C2 H2 126.4
C4 C3 C8 120.7(5)
C4 C3 C2 132.0(5)
C8 C3 C2 107.2(4)
C5 C4 C3 117.0(5)
C5 C4 C9 121.2(5)
C3 C4 C9 121.7(5)
C4 C5 C6 121.4(6)
C4 C5 H5 119.3
C6 C5 H5 119.3
C5 C6 C7 122.6(6)
C5 C6 H6 118.7
C7 C6 H6 118.7
C8 C7 C6 115.8(6)
C8 C7 H7 122.1
C6 C7 H7 122.1
C7 C8 C3 122.4(5)
C7 C8 N1 130.3(5)
C3 C8 N1 107.3(4)
C15 C10 C11 122.4(4)
C15 C10 S1 117.5(3)
C11 C10 S1 120.1(3)
C12 C11 C10 118.1(5)
C12 C11 H11 121.0
C10 C11 H11 121.0
C11 C12 C13 120.0(5)
C11 C12 H12 120.0
C13 C12 H12 120.0
C14 C13 C12 121.2(5)
C14 C13 H13 119.4
C12 C13 H13 119.4
C13 C14 C15 119.4(5)
C13 C14 H14 120.3
C15 C14 H14 120.3
C10 C15 C14 118.9(5)
C10 C15 H15 120.5
C14 C15 H15 120.5
C1 N1 C8 107.5(4)
C1 N1 S1 122.8(4)
C8 N1 S1 125.8(3)
O2 S1 O1 120.3(3)
O2 S1 N1 107.0(2)
O1 S1 N1 104.9(2)
O2 S1 C10 109.2(2)
O1 S1 C10 109.7(2)
N1 S1 C10 104.7(2)
C4 C9 Br1 111.1(4)
C4 C9 Br1A 111.9(3)
C4 C9 H9A 109.4
Br1 C9 H9A 109.4
Br1A C9 H9A 114.5
C4 C9 H9B 109.4
Br1 C9 H9B 109.4
Br1A C9 H9B 103.3
H9A C9 H9B 108.0
C4 C9 H9C 108.8
Br1 C9 H9C 103.5
Br1A C9 H9C 108.9
H9B C9 H9C 114.5
C4 C9 H9D 108.7
Br1 C9 H9D 116.2
Br1A C9 H9D 110.3
H9A C9 H9D 101.4
H9C C9 H9D 108.2

loop_
_geom_bond_atom_site_label_1
_geom_bond_atom_site_label_2
_geom_bond_distance
C1 C2 1.332(7)
C1 N1 1.398(7)
C1 H1 0.9300
C2 C3 1.448(7)
C2 H2 0.9300
C3 C4 1.392(7)
C3 C8 1.398(7)
C4 C5 1.380(4)
C4 C9 1.505(8)
C5 C6 1.381(9)
C5 H5 0.9300
C6 C7 1.387(9)
C6 H6 0.9300
C7 C8 1.379(7)
C7 H7 0.9300
C8 N1 1.402(6)
C10 C15 1.381(4)
C10 C11 1.386(4)
C10 S1 1.749(4)
C11 C12 1.381(4)
C11 H11 0.9300
C12 C13 1.386(5)
C12 H12 0.9300
C13 C14 1.379(4)
C13 H13 0.9300
C14 C15 1.382(4)
C14 H14 0.9300
C15 H15 0.9300
N1 S1 1.661(4)
O1 S1 1.421(4)
O2 S1 1.403(4)
C9 Br1 1.903(6)
C9 Br1A 1.9115(10)
C9 H9A 0.9700
C9 H9B 0.9700
C9 H9C 0.9700
C9 H9D 0.9700

loop_
_geom_hbond_atom_site_label_D
_geom_hbond_atom_site_label_H
_geom_hbond_atom_site_label_A
_geom_hbond_site_symmetry_A
_geom_hbond_distance_DH
_geom_hbond_distance_HA
_geom_hbond_distance_DA
_geom_hbond_angle_DHA
_geom_hbond_publ_flag
C13 H13 Cg1 3_766 0.93 2.83 3.716(6) 160 y
C9 H9D Cg1 2_655 0.97 2.92 3.673(5) 135 y
C1 H1 Cg2 2_755 0.93 2.69 3.584(6) 162 y

loop_
_geom_torsion_atom_site_label_1
_geom_torsion_atom_site_label_2
_geom_torsion_atom_site_label_3
_geom_torsion_atom_site_label_4
_geom_torsion
N1 C1 C2 C3 1.5(6)
C1 C2 C3 C4 -178.7(5)
C1 C2 C3 C8 -0.2(5)
C8 C3 C4 C5 -0.4(7)
C2 C3 C4 C5 178.0(5)
C8 C3 C4 C9 176.4(4)
C2 C3 C4 C9 -5.2(7)
C3 C4 C5 C6 1.3(8)
C9 C4 C5 C6 -175.5(5)
C4 C5 C6 C7 -0.2(10)
C5 C6 C7 C8 -1.6(9)
C6 C7 C8 C3 2.5(7)
C6 C7 C8 N1 -176.3(5)
C4 C3 C8 C7 -1.5(7)
C2 C3 C8 C7 179.7(4)
C4 C3 C8 N1 177.5(4)
C2 C3 C8 N1 -1.2(5)
C15 C10 C11 C12 -0.3(8)
S1 C10 C11 C12 179.0(4)
C10 C11 C12 C13 -0.1(9)
C11 C12 C13 C14 0.6(9)
C12 C13 C14 C15 -0.6(9)
C11 C10 C15 C14 0.3(8)
S1 C10 C15 C14 -179.1(4)
C13 C14 C15 C10 0.2(9)
C2 C1 N1 C8 -2.3(6)
C2 C1 N1 S1 -161.2(4)
C7 C8 N1 C1 -179.0(5)
C3 C8 N1 C1 2.1(5)
C7 C8 N1 S1 -20.9(7)
C3 C8 N1 S1 160.2(3)
C1 N1 S1 O2 -159.9(4)
C8 N1 S1 O2 45.2(4)
C1 N1 S1 O1 -31.1(5)
C8 N1 S1 O1 174.0(4)
C1 N1 S1 C10 84.4(4)
C8 N1 S1 C10 -70.6(4)
C15 C10 S1 O2 173.1(4)
C11 C10 S1 O2 -6.3(5)
C15 C10 S1 O1 39.4(5)
C11 C10 S1 O1 -140.0(4)
C15 C10 S1 N1 -72.7(4)
C11 C10 S1 N1 108.0(4)
C5 C4 C9 Br1 84.3(6)
C3 C4 C9 Br1 -92.4(6)
C5 C4 C9 Br1A 91.4(7)
C3 C4 C9 Br1A -85.3(6)
